data_7712101
loop_
_publ_author_name
'Wang, Baoru'
'Liu, Peng'
'Hu, Yixiao'
'Zhao, Haili'
'Zheng, Liyan'
'Cao, Qiue'

_publ_section_title
;
 A Cu(II) MOF with laccase-like activity for colorimetric detection of
 2,4-dichlorophenol and <i>p</i>-nitrophenol.
;
_journal_issue 8
_journal_name_full 'Dalton transactions (Cambridge, England : 2003)'
_journal_page_first 2309
_journal_page_last 2316
_journal_paper_doi 10.1039/d2dt03268f
_journal_volume 52
_journal_year 2023
_chemical_formula_sum 'C11 H13 Cu N O7 S'
_chemical_formula_weight 366.82
_space_group_crystal_system trigonal
_space_group_IT_number 166
_space_group_name_Hall '-R 3 2"'
_space_group_name_H-M_alt 'R -3 m :H'
_atom_sites_solution_hydrogens mixed
_audit_creation_method SHELXL-2018/3
_audit_update_record
;
2022-09-07 deposited with the CCDC.	2023-01-12 downloaded from the CCDC.
;
_cell_angle_alpha 90
_cell_angle_beta 90
_cell_angle_gamma 120
_cell_formula_units_Z 18
_cell_length_a 18.733(7)
_cell_length_b 18.733(7)
_cell_length_c 28.218(8)
_cell_measurement_reflns_used 630
_cell_measurement_temperature 293(2)
_cell_measurement_theta_max 23.014
_cell_measurement_theta_min 2.893
_cell_volume 8576(5)
_computing_structure_refinement 'SHELXL-2018/3 (Sheldrick, 2018)'
_computing_structure_solution 'SHELXT 2014/5 (Sheldrick, 2014)'
_diffrn_ambient_temperature 293(2)
_diffrn_measured_fraction_theta_full 0.998
_diffrn_measured_fraction_theta_max 0.998
_diffrn_measurement_device_type 'Bruker APEX-II CCD'
_diffrn_radiation_type MoK\a
_diffrn_radiation_wavelength 0.71073
_diffrn_reflns_av_R_equivalents 0.1366
_diffrn_reflns_av_unetI/netI 0.0581
_diffrn_reflns_Laue_measured_fraction_full 0.998
_diffrn_reflns_Laue_measured_fraction_max 0.998
_diffrn_reflns_limit_h_max 24
_diffrn_reflns_limit_h_min -23
_diffrn_reflns_limit_k_max 24
_diffrn_reflns_limit_k_min -24
_diffrn_reflns_limit_l_max 36
_diffrn_reflns_limit_l_min -23
_diffrn_reflns_number 24754
_diffrn_reflns_point_group_measured_fraction_full 0.998
_diffrn_reflns_point_group_measured_fraction_max 0.998
_diffrn_reflns_theta_full 25.242
_diffrn_reflns_theta_max 27.604
_diffrn_reflns_theta_min 2.174
_exptl_absorpt_coefficient_mu 1.279
_exptl_absorpt_correction_T_max 0.7456
_exptl_absorpt_correction_T_min 0.6051
_exptl_absorpt_correction_type multi-scan
_exptl_absorpt_process_details
;
 SADABS 2016/2: Krause, L., Herbst-Irmer, R., Sheldrick G.M. & Stalke D.,
 J. Appl. Cryst. 48 (2015) 3-10
;
_exptl_crystal_density_diffrn 1.279
_exptl_crystal_description block
_exptl_crystal_F_000 3366
_refine_diff_density_max 1.997
_refine_diff_density_min -1.797
_refine_diff_density_rms 0.160
_refine_ls_extinction_method none
_refine_ls_goodness_of_fit_ref 1.052
_refine_ls_hydrogen_treatment constr
_refine_ls_matrix_type full
_refine_ls_number_parameters 220
_refine_ls_number_reflns 2428
_refine_ls_number_restraints 517
_refine_ls_restrained_S_all 1.021
_refine_ls_R_factor_all 0.1009
_refine_ls_R_factor_gt 0.0789
_refine_ls_shift/su_max 0.001
_refine_ls_shift/su_mean 0.000
_refine_ls_structure_factor_coef Fsqd
_refine_ls_weighting_details 'w=1/[\s^2^(Fo^2^)+(0.1421P)^2^+108.8061P] where P=(Fo^2^+2Fc^2^)/3'
_refine_ls_weighting_scheme calc
_refine_ls_wR_factor_gt 0.2173
_refine_ls_wR_factor_ref 0.2384
_reflns_Friedel_coverage 0.000
_reflns_number_gt 1839
_reflns_number_total 2428
_reflns_threshold_expression 'I > 2\s(I)'
_cod_data_source_file d2dt03268f3.cif
_cod_data_source_block 20211125wang_wwwz1855_zcs_0m
_cod_depositor_comments 'Adding full bibliography for 7712101.cif.'
_cod_original_cell_volume 8576(7)
_cod_database_code 7712101
_shelx_shelxl_version_number 2018/3
_shelx_space_group_comment
;
The symmetry employed for this shelxl refinement is uniquely defined
by the following loop, which should always be used as a source of
symmetry information in preference to the above space-group names.
They are only intended as comments.
;

loop_
_space_group_symop_operation_xyz
'x, y, z'
'-y, x-y, z'
'-x+y, -x, z'
'y, x, -z'
'-x, -x+y, -z'
'x-y, -y, -z'
'x+2/3, y+1/3, z+1/3'
'-y+2/3, x-y+1/3, z+1/3'
'-x+y+2/3, -x+1/3, z+1/3'
'y+2/3, x+1/3, -z+1/3'
'-x+2/3, -x+y+1/3, -z+1/3'
'x-y+2/3, -y+1/3, -z+1/3'
'x+1/3, y+2/3, z+2/3'
'-y+1/3, x-y+2/3, z+2/3'
'-x+y+1/3, -x+2/3, z+2/3'
'y+1/3, x+2/3, -z+2/3'
'-x+1/3, -x+y+2/3, -z+2/3'
'x-y+1/3, -y+2/3, -z+2/3'
'-x, -y, -z'
'y, -x+y, -z'
'x-y, x, -z'
'-y, -x, z'
'x, x-y, z'
'-x+y, y, z'
'-x+2/3, -y+1/3, -z+1/3'
'y+2/3, -x+y+1/3, -z+1/3'
'x-y+2/3, x+1/3, -z+1/3'
'-y+2/3, -x+1/3, z+1/3'
'x+2/3, x-y+1/3, z+1/3'
'-x+y+2/3, y+1/3, z+1/3'
'-x+1/3, -y+2/3, -z+2/3'
'y+1/3, -x+y+2/3, -z+2/3'
'x-y+1/3, x+2/3, -z+2/3'
'-y+1/3, -x+2/3, z+2/3'
'x+1/3, x-y+2/3, z+2/3'
'-x+y+1/3, y+2/3, z+2/3'

loop_
_atom_site_label
_atom_site_type_symbol
_atom_site_fract_x
_atom_site_fract_y
_atom_site_fract_z
_atom_site_U_iso_or_equiv
_atom_site_adp_type
_atom_site_occupancy
_atom_site_site_symmetry_order
_atom_site_calc_flag
_atom_site_refinement_flags_posn
_atom_site_refinement_flags_adp
_atom_site_refinement_flags_occupancy
_atom_site_disorder_assembly
_atom_site_disorder_group
Cu1 Cu 0.52285(2) 0.04570(5) 0.03838(3) 0.0176(3) Uani 1 2 d S TU P . .
S1 S 0.76141(15) -0.11929(8) 0.17913(8) 0.0443(6) Uani 1 2 d S TU P . .
O1 O 0.5574(2) -0.0327(2) 0.05778(12) 0.0250(8) Uani 1 1 d . U . . .
O2 O 0.5161(2) -0.1122(2) -0.00710(14) 0.0282(8) Uani 1 1 d . U . . .
O5 O 0.7802(4) -0.10992(18) 0.2290(2) 0.0342(11) Uani 1 2 d S TU P A .
O3 O 0.7770(8) -0.0298(8) 0.1625(5) 0.064(3) Uani 0.5 1 d . U P A -1
C2 C 0.5702(3) -0.1507(3) 0.05693(18) 0.0228(10) Uani 1 1 d . U . . .
C3 C 0.5523(5) -0.2238(2) 0.0350(3) 0.0249(12) Uani 1 2 d S TU P . .
H3 H 0.527983 -0.236009 0.005189 0.030 Uiso 1 2 calc R U P . .
C5 C 0.6209(5) -0.1896(2) 0.1249(3) 0.0258(12) Uani 1 2 d S TU P . .
C1 C 0.5468(3) -0.0939(3) 0.03406(18) 0.0217(9) Uani 1 1 d . U . . .
C4 C 0.6042(3) -0.1341(3) 0.10194(18) 0.0248(10) Uani 1 1 d . U . . .
H4 H 0.615906 -0.085250 0.116950 0.030 Uiso 1 1 calc R U . . .
C6 C 0.6534(5) -0.1733(3) 0.1742(3) 0.0310(13) Uani 1 2 d S TU P A .
H6A H 0.632129 -0.225689 0.190441 0.037 Uiso 0.5 1 calc R U P . .
H6B H 0.632129 -0.142182 0.190441 0.037 Uiso 0.5 1 calc R U P . .
C10 C 1.037(4) 0.000(4) 0.2281(6) 0.066(9) Uani 0.1 1 d D U P B -1
H10A H 1.072010 0.046050 0.208176 0.099 Uiso 0.1 1 d R U P B -1
H10B H 0.993760 -0.042150 0.209476 0.099 Uiso 0.1 1 d R U P B -1
H10C H 1.069330 -0.021440 0.242176 0.099 Uiso 0.1 1 d R U P B -1
C9 C 1.008900 0.001821 0.314540 0.073(8) Uani 0.1 1 d DS U P B -1
H9A H 1.040080 -0.026150 0.314800 0.109 Uiso 0.1 1 d R U P B -1
H9B H 0.955010 -0.033750 0.327380 0.109 Uiso 0.1 1 d R U P B -1
H9C H 1.036640 0.050940 0.333390 0.109 Uiso 0.1 1 d R U P B -1
O4 O 0.7965(6) -0.1520(7) 0.1512(4) 0.046(2) Uani 0.5 1 d . U P A -1
N2 N 1.003(4) 0.026(3) 0.2662(5) 0.065(7) Uani 0.1 1 d D U P B -1
H2A H 0.949528 0.006319 0.259892 0.078 Uiso 0.1 1 calc R U P B -1
H2B H 1.027097 0.080656 0.265409 0.078 Uiso 0.1 1 calc R U P B -1
N5 N 0.9229(14) 0.080210 0.1558(8) 0.033(4) Uani 0.125 1 d DS U P C -5
H5A H 0.970838 0.124114 0.163609 0.039 Uiso 0.125 1 calc R U P C -5
H5B H 0.918767 0.037930 0.172477 0.039 Uiso 0.125 1 calc R U P C -5
C15 C 0.927480 0.063(2) 0.1064(9) 0.042(6) Uani 0.125 1 d DS U P C -5
H15A H 0.878166 0.013386 0.097503 0.064 Uiso 0.125 1 calc R U P C -5
H15B H 0.974360 0.056089 0.101380 0.064 Uiso 0.125 1 calc R U P C -5
H15C H 0.932952 0.108041 0.087480 0.064 Uiso 0.125 1 calc R U P C -5
C16 C 0.858(3) 0.095(4) 0.1720(15) 0.061(9) Uani 0.125 1 d D U P C -5
H16A H 0.845536 0.122772 0.147334 0.091 Uiso 0.125 1 d R U P C -5
H16B H 0.877836 0.130292 0.199374 0.091 Uiso 0.125 1 d R U P C -5
H16C H 0.808896 0.044852 0.180144 0.091 Uiso 0.125 1 d R U P C -5
C13 C 1.110(2) 0.062(3) 0.1173(14) 0.041(4) Uani 0.125 1 d D U P D -3
H13A H 1.119783 0.039931 0.088958 0.062 Uiso 0.125 1 d R U P D -3
H13B H 1.107173 0.028751 0.143928 0.062 Uiso 0.125 1 d R U P D -3
H13C H 1.153303 0.117471 0.121958 0.062 Uiso 0.125 1 d R U P D -3
N4 N 1.029(2) 0.0541(17) 0.1113(11) 0.041(4) Uani 0.125 1 d D U P D -3
H4A H 0.996813 0.005299 0.097963 0.049 Uiso 0.125 1 calc R U P D -3
H4B H 1.009309 0.052529 0.140094 0.049 Uiso 0.125 1 calc R U P D -3
C14 C 1.021(3) 0.115(3) 0.0842(18) 0.047(6) Uani 0.125 1 d D U P D -3
H14A H 1.017946 0.092942 0.053095 0.070 Uiso 0.125 1 d R U P D -3
H14B H 1.067695 0.169342 0.086245 0.070 Uiso 0.125 1 d R U P D -3
H14C H 0.971446 0.117102 0.090295 0.070 Uiso 0.125 1 d R U P D -3
C7 C 0.909(8) 0.085(8) 0.2337(19) 0.054(9) Uani 0.1 1 d D U P E -4
H7A H 0.940740 0.140096 0.221687 0.080 Uiso 0.1 1 d R U P E -4
H7B H 0.877480 0.084456 0.260557 0.080 Uiso 0.1 1 d R U P E -4
H7C H 0.872880 0.049516 0.209447 0.080 Uiso 0.1 1 d R U P E -4
N1 N 0.961(4) 0.051(5) 0.2476(18) 0.062(7) Uani 0.1 1 d D U P E -4
H1A H 1.009816 0.093707 0.255798 0.075 Uiso 0.1 1 calc R U P E -4
H1B H 0.969054 0.028695 0.222003 0.075 Uiso 0.1 1 calc R U P E -4
C8 C 0.935(5) -0.009(4) 0.285(2) 0.069(8) Uani 0.1 1 d D U P E -4
H8A H 0.923055 -0.060894 0.272739 0.104 Uiso 0.1 1 calc R U P E -4
H8B H 0.885807 -0.014085 0.299959 0.104 Uiso 0.1 1 calc R U P E -4
H8C H 0.977591 0.009208 0.308722 0.104 Uiso 0.1 1 calc R U P E -4
C12 C 0.974568 0.025550 0.090900 0.047(6) Uani 0.05 1 d DS U P F -2
H12A H 0.975370 0.068830 0.072260 0.071 Uiso 0.05 1 d R U P F -2
H12B H 0.930490 -0.026730 0.080270 0.071 Uiso 0.05 1 d R U P F -2
H12C H 1.026110 0.026710 0.087390 0.071 Uiso 0.05 1 d R U P F -2
C11 C 1.019(5) 0.025(5) 0.1744(8) 0.051(7) Uani 0.05 1 d D U P F -2
H11A H 0.994388 0.023174 0.204684 0.076 Uiso 0.05 1 d R U P F -2
H11B H 1.077428 0.051484 0.177654 0.076 Uiso 0.05 1 d R U P F -2
H11C H 0.997778 -0.030236 0.162944 0.076 Uiso 0.05 1 d R U P F -2
N3 N 0.976068 0.050060 0.141090 0.041(5) Uani 0.05 1 d D U P F -2
H3A H 0.999655 0.104713 0.142237 0.049 Uiso 0.05 1 calc R U P F -2
H3B H 0.924240 0.029245 0.150860 0.049 Uiso 0.05 1 calc R U P F -2

loop_
_atom_site_aniso_label
_atom_site_aniso_U_11
_atom_site_aniso_U_22
_atom_site_aniso_U_33
_atom_site_aniso_U_23
_atom_site_aniso_U_13
_atom_site_aniso_U_12
Cu1 0.0187(4) 0.0143(4) 0.0184(4) 0.0005(3) 0.00027(14) 0.0072(2)
S1 0.0378(8) 0.0545(8) 0.0350(8) 0.0004(3) 0.0008(7) 0.0189(4)
O1 0.0268(11) 0.0241(11) 0.0252(11) -0.0005(8) -0.0010(8) 0.0135(8)
O2 0.0310(12) 0.0267(11) 0.0281(12) 0.0007(8) -0.0022(8) 0.0154(9)
O5 0.0330(13) 0.0359(13) 0.0328(14) 0.0001(4) 0.0002(9) 0.0165(6)
O3 0.065(4) 0.062(4) 0.063(4) 0.002(2) -0.003(2) 0.030(2)
C2 0.0229(13) 0.0229(13) 0.0227(13) 0.0002(9) 0.0000(9) 0.0116(9)
C3 0.0254(13) 0.0247(14) 0.0249(15) -0.0001(4) -0.0003(9) 0.0127(7)
C5 0.0262(13) 0.0256(14) 0.0260(15) -0.0003(4) -0.0005(9) 0.0131(7)
C1 0.0224(12) 0.0207(12) 0.0221(13) 0.0005(9) 0.0000(9) 0.0108(9)
C4 0.0258(13) 0.0241(13) 0.0248(13) -0.0005(9) -0.0008(9) 0.0127(9)
C6 0.0312(14) 0.0310(15) 0.0307(16) -0.0001(4) -0.0002(9) 0.0156(7)
C10 0.066(9) 0.066(9) 0.066(9) 0.000(2) 0.000(2) 0.033(5)
C9 0.073(8) 0.073(8) 0.073(8) 0.000(2) 0.000(2) 0.036(4)
O4 0.043(3) 0.051(3) 0.044(3) -0.0046(18) 0.0048(18) 0.0226(19)
N2 0.065(7) 0.065(7) 0.065(7) 0.0000(10) 0.0001(10) 0.033(3)
N5 0.033(4) 0.032(4) 0.032(4) 0.0005(10) -0.0004(10) 0.016(2)
C15 0.042(6) 0.042(6) 0.042(6) 0.001(2) -0.001(2) 0.021(3)
C16 0.061(9) 0.061(9) 0.061(9) 0.000(2) 0.000(2) 0.030(5)
C13 0.041(4) 0.041(4) 0.041(4) 0.0000(9) 0.0002(9) 0.021(2)
N4 0.041(4) 0.041(4) 0.041(4) 0.0000(9) 0.0002(9) 0.021(2)
C14 0.047(6) 0.047(6) 0.047(6) 0.000(2) 0.000(2) 0.023(3)
C7 0.054(9) 0.054(9) 0.053(9) 0.000(2) 0.000(2) 0.027(5)
N1 0.062(7) 0.062(7) 0.062(7) 0.0000(10) 0.0000(10) 0.031(4)
C8 0.069(8) 0.069(8) 0.069(8) 0.000(2) 0.000(2) 0.034(4)
C12 0.047(7) 0.047(7) 0.047(7) 0.000(2) 0.000(2) 0.023(3)
C11 0.051(7) 0.051(7) 0.051(7) 0.000(2) 0.000(2) 0.026(4)
N3 0.041(5) 0.041(5) 0.041(5) 0.0000(10) 0.0001(10) 0.021(2)

loop_
_atom_type_symbol
_atom_type_description
_atom_type_scat_dispersion_real
_atom_type_scat_dispersion_imag
_atom_type_scat_source
C C 0.0033 0.0016 'International Tables Vol C Tables 4.2.6.8 and 6.1.1.4'
H H 0.0000 0.0000 'International Tables Vol C Tables 4.2.6.8 and 6.1.1.4'
Cu Cu 0.3201 1.2651 'International Tables Vol C Tables 4.2.6.8 and 6.1.1.4'
N N 0.0061 0.0033 'International Tables Vol C Tables 4.2.6.8 and 6.1.1.4'
O O 0.0106 0.0060 'International Tables Vol C Tables 4.2.6.8 and 6.1.1.4'
S S 0.1246 0.1234 'International Tables Vol C Tables 4.2.6.8 and 6.1.1.4'

loop_
_geom_angle_atom_site_label_1
_geom_angle_atom_site_label_2
_geom_angle_atom_site_label_3
_geom_angle
_geom_angle_site_symmetry_1
_geom_angle_site_symmetry_3
_geom_angle_publ_flag
O2 Cu1 O2 88.3(2) 6 19_655 ?
O2 Cu1 O1 168.58(16) 6 24_655 ?
O2 Cu1 O1 89.80(16) 19_655 24_655 ?
O2 Cu1 O1 89.80(16) 6 . ?
O2 Cu1 O1 168.58(16) 19_655 . ?
O1 Cu1 O1 89.8(2) 24_655 . ?
O2 Cu1 O5 96.23(16) 6 27_445 ?
O2 Cu1 O5 96.23(16) 19_655 27_445 ?
O1 Cu1 O5 95.17(15) 24_655 27_445 ?
O1 Cu1 O5 95.17(15) . 27_445 ?
O2 Cu1 Cu1 86.49(12) 6 19_655 ?
O2 Cu1 Cu1 86.49(12) 19_655 19_655 ?
O1 Cu1 Cu1 82.15(11) 24_655 19_655 ?
O1 Cu1 Cu1 82.15(11) . 19_655 ?
O5 Cu1 Cu1 176.19(16) 27_445 19_655 ?
O4 S1 O5 118.7(5) . . ?
O4 S1 O3 115.0(8) . . ?
O5 S1 O3 104.5(5) . . ?
O4 S1 C6 111.9(5) . . ?
O5 S1 C6 106.7(4) . . ?
O3 S1 C6 97.6(5) . . ?
C1 O1 Cu1 125.2(3) . . ?
C1 O2 Cu1 120.6(3) . 19_655 ?
S1 O5 Cu1 137.2(4) . 26 ?
C3 C2 C4 119.2(5) . . ?
C3 C2 C1 120.2(5) . . ?
C4 C2 C1 120.4(5) . . ?
C2 C3 C2 120.9(7) . 23_545 ?
C2 C3 H3 119.6 . . ?
C2 C3 H3 119.6 23_545 . ?
C4 C5 C4 119.1(7) 23_545 . ?
C4 C5 C6 120.4(4) 23_545 . ?
C4 C5 C6 120.4(4) . . ?
O1 C1 O2 125.4(5) . . ?
O1 C1 C2 117.0(4) . . ?
O2 C1 C2 117.5(4) . . ?
C2 C4 C5 120.8(5) . . ?
C2 C4 H4 119.6 . . ?
C5 C4 H4 119.6 . . ?
C5 C6 S1 115.3(6) . . ?
C5 C6 H6A 108.4 . . ?
S1 C6 H6A 108.4 . . ?
C5 C6 H6B 108.4 . . ?
S1 C6 H6B 108.4 . . ?
H6A C6 H6B 107.5 . . ?
N2 C10 H10A 110.4 . . ?
N2 C10 H10B 110.0 . . ?
H10A C10 H10B 109.5 . . ?
N2 C10 H10C 108.0 . . ?
H10A C10 H10C 109.4 . . ?
H10B C10 H10C 109.5 . . ?
N2 C9 H9A 109.9 . . ?
N2 C9 H9B 110.4 . . ?
H9A C9 H9B 109.5 . . ?
N2 C9 H9C 108.1 . . ?
H9A C9 H9C 109.5 . . ?
H9B C9 H9C 109.5 . . ?
C10 N2 C9 117.9(12) . . ?
C10 N2 H2A 107.8 . . ?
C9 N2 H2A 107.8 . . ?
C10 N2 H2B 107.8 . . ?
C9 N2 H2B 107.8 . . ?
H2A N2 H2B 107.2 . . ?
C15 N5 C16 119.7(12) . . ?
C15 N5 H5A 107.4 . . ?
C16 N5 H5A 107.4 . . ?
C15 N5 H5B 107.4 . . ?
C16 N5 H5B 107.4 . . ?
H5A N5 H5B 106.9 . . ?
N5 C15 H15A 109.5 . . ?
N5 C15 H15B 109.5 . . ?
H15A C15 H15B 109.5 . . ?
N5 C15 H15C 109.5 . . ?
H15A C15 H15C 109.5 . . ?
H15B C15 H15C 109.5 . . ?
N5 C16 H16A 109.1 . . ?
N5 C16 H16B 107.9 . . ?
H16A C16 H16B 109.5 . . ?
N5 C16 H16C 111.4 . . ?
H16A C16 H16C 109.5 . . ?
H16B C16 H16C 109.5 . . ?
N4 C13 H13A 106.0 . . ?
N4 C13 H13B 108.4 . . ?
H13A C13 H13B 109.5 . . ?
N4 C13 H13C 113.7 . . ?
H13A C13 H13C 109.5 . . ?
H13B C13 H13C 109.6 . . ?
C14 N4 C13 120.3(13) . . ?
C14 N4 H4A 107.2 . . ?
C13 N4 H4A 107.2 . . ?
C14 N4 H4B 107.2 . . ?
C13 N4 H4B 107.2 . . ?
H4A N4 H4B 106.9 . . ?
N4 C14 H14A 98.7 . . ?
N4 C14 H14B 113.7 . . ?
H14A C14 H14B 109.5 . . ?
N4 C14 H14C 115.5 . . ?
H14A C14 H14C 109.5 . . ?
H14B C14 H14C 109.4 . . ?
N1 C7 H7A 112.2 . . ?
N1 C7 H7B 109.1 . . ?
H7A C7 H7B 109.5 . . ?
N1 C7 H7C 106.9 . . ?
H7A C7 H7C 109.5 . . ?
H7B C7 H7C 109.5 . . ?
C7 N1 C8 119.7(13) . . ?
C7 N1 H1A 107.4 . . ?
C8 N1 H1A 107.4 . . ?
C7 N1 H1B 107.4 . . ?
C8 N1 H1B 107.4 . . ?
H1A N1 H1B 106.9 . . ?
N1 C8 H8A 109.5 . . ?
N1 C8 H8B 109.5 . . ?
H8A C8 H8B 109.5 . . ?
N1 C8 H8C 109.5 . . ?
H8A C8 H8C 109.5 . . ?
H8B C8 H8C 109.5 . . ?
N3 C12 H12A 105.8 . . ?
N3 C12 H12B 119.1 . . ?
H12A C12 H12B 109.4 . . ?
N3 C12 H12C 103.2 . . ?
H12A C12 H12C 109.5 . . ?
H12B C12 H12C 109.5 . . ?
N3 C11 H11A 105.0 . . ?
N3 C11 H11B 124.5 . . ?
H11A C11 H11B 109.4 . . ?
N3 C11 H11C 97.9 . . ?
H11A C11 H11C 109.5 . . ?
H11B C11 H11C 109.6 . . ?
C11 N3 C12 116.4(9) . . ?
C11 N3 H3A 108.2 . . ?
C12 N3 H3A 108.2 . . ?
C11 N3 H3B 108.2 . . ?
C12 N3 H3B 108.2 . . ?
H3A N3 H3B 107.3 . . ?

loop_
_geom_bond_atom_site_label_1
_geom_bond_atom_site_label_2
_geom_bond_distance
_geom_bond_site_symmetry_2
_geom_bond_publ_flag
Cu1 O2 1.943(4) 6 ?
Cu1 O2 1.943(4) 19_655 ?
Cu1 O1 1.955(4) 24_655 ?
Cu1 O1 1.956(4) . ?
Cu1 O5 2.161(6) 27_445 ?
Cu1 Cu1 2.6250(17) 19_655 ?
S1 O4 1.354(10) . ?
S1 O5 1.441(6) . ?
S1 O3 1.620(13) . ?
S1 C6 1.758(9) . ?
O1 C1 1.255(6) . ?
O2 C1 1.265(6) . ?
C2 C3 1.383(6) . ?
C2 C4 1.385(7) . ?
C2 C1 1.485(7) . ?
C3 H3 0.9300 . ?
C5 C4 1.386(6) 23_545 ?
C5 C4 1.386(6) . ?
C5 C6 1.488(11) . ?
C4 H4 0.9300 . ?
C6 H6A 0.9700 . ?
C6 H6B 0.9700 . ?
C10 N2 1.458(10) . ?
C10 H10A 0.9602 . ?
C10 H10B 0.9596 . ?
C10 H10C 0.9602 . ?
C9 N2 1.459(10) . ?
C9 H9A 0.9601 . ?
C9 H9B 0.9601 . ?
C9 H9C 0.9599 . ?
N2 H2A 0.8900 . ?
N2 H2B 0.8900 . ?
N5 C15 1.444(10) . ?
N5 C16 1.454(10) . ?
N5 H5A 0.8900 . ?
N5 H5B 0.8900 . ?
C15 H15A 0.9600 . ?
C15 H15B 0.9600 . ?
C15 H15C 0.9600 . ?
C16 H16A 0.9599 . ?
C16 H16B 0.9599 . ?
C16 H16C 0.9600 . ?
C13 N4 1.447(10) . ?
C13 H13A 0.9605 . ?
C13 H13B 0.9588 . ?
C13 H13C 0.9599 . ?
N4 C14 1.445(10) . ?
N4 H4A 0.8900 . ?
N4 H4B 0.8900 . ?
C14 H14A 0.9604 . ?
C14 H14B 0.9599 . ?
C14 H14C 0.9603 . ?
C7 N1 1.447(10) . ?
C7 H7A 0.9595 . ?
C7 H7B 0.9606 . ?
C7 H7C 0.9598 . ?
N1 C8 1.448(10) . ?
N1 H1A 0.8900 . ?
N1 H1B 0.8900 . ?
C8 H8A 0.9600 . ?
C8 H8B 0.9600 . ?
C8 H8C 0.9600 . ?
C12 N3 1.4848(4) . ?
C12 H12A 0.9602 . ?
C12 H12B 0.9603 . ?
C12 H12C 0.9600 . ?
C11 N3 1.455(7) . ?
C11 H11A 0.9605 . ?
C11 H11B 0.9601 . ?
C11 H11C 0.9591 . ?
N3 H3A 0.8900 . ?
N3 H3B 0.8900 . ?

loop_
_geom_torsion_atom_site_label_1
_geom_torsion_atom_site_label_2
_geom_torsion_atom_site_label_3
_geom_torsion_atom_site_label_4
_geom_torsion
_geom_torsion_site_symmetry_1
_geom_torsion_site_symmetry_2
_geom_torsion_site_symmetry_3
_geom_torsion_site_symmetry_4
_geom_torsion_publ_flag
O4 S1 O5 Cu1 -127.5(6) . . . 26 ?
O3 S1 O5 Cu1 102.7(5) . . . 26 ?
C6 S1 O5 Cu1 -0.003(2) . . . 26 ?
C4 C2 C3 C2 -1.9(11) . . . 23_545 ?
C1 C2 C3 C2 -176.9(4) . . . 23_545 ?
Cu1 O1 C1 O2 3.8(8) . . . . ?
Cu1 O1 C1 C2 -174.3(3) . . . . ?
Cu1 O2 C1 O1 -2.0(7) 19_655 . . . ?
Cu1 O2 C1 C2 176.1(3) 19_655 . . . ?
C3 C2 C1 O1 173.1(5) . . . . ?
C4 C2 C1 O1 -1.8(7) . . . . ?
C3 C2 C1 O2 -5.1(8) . . . . ?
C4 C2 C1 O2 179.9(5) . . . . ?
C3 C2 C4 C5 0.5(9) . . . . ?
C1 C2 C4 C5 175.5(5) . . . . ?
C4 C5 C4 C2 0.9(11) 23_545 . . . ?
C6 C5 C4 C2 -176.9(6) . . . . ?
C4 C5 C6 S1 91.2(6) 23_545 . . . ?
C4 C5 C6 S1 -91.2(6) . . . . ?
O4 S1 C6 C5 -48.6(6) . . . . ?
O5 S1 C6 C5 180.000(1) . . . . ?
O3 S1 C6 C5 72.3(5) . . . . ?
